data_1519303
loop_
_publ_author_name
'Hursthouse, Michael B.'
'Gale, Phil A.'
'Coles, Simon J.'

_publ_section_title
;
 Pyrrole hemikis(tetramethylammonium chloride)
;
_journal_name_full 'Crystal Structure Report Archive'
_journal_page_first 122
_journal_year 2001
_chemical_formula_sum 'C6 H11 Cl0.5 N1.5'
_chemical_formula_weight 121.89
_space_group_IT_number 36
_symmetry_cell_setting orthorhombic
_symmetry_space_group_name_Hall 'C 2c -2'
_symmetry_space_group_name_H-M 'C m c 21'
_atom_sites_solution_hydrogens geom
_atom_sites_solution_primary direct
_atom_sites_solution_secondary difmap
_cell_angle_alpha 90.00
_cell_angle_beta 90.00
_cell_angle_gamma 90.00
_cell_formula_units_Z 8
_cell_length_a 15.094(2)
_cell_length_b 9.0070(12)
_cell_length_c 10.3253(16)
_cell_measurement_reflns_used 11767
_cell_measurement_temperature 120(2)
_cell_measurement_theta_max 27.48
_cell_measurement_theta_min 1.02
_cell_volume 1403.7(3)
_computing_cell_refinement 'DENZO (Otwinowski & Minor, 1997) & COLLECT (Hooft, 1998)'
_computing_data_collection 'COLLECT (Hooft, 1998)'
_computing_data_reduction 'DENZO (Otwinowski & Minor, 1997) & COLLECT (Hooft, 1998)'
_computing_structure_refinement 'SHELXL-97 (Sheldrick, 1997)'
_computing_structure_solution 'SHELXS-97 (Sheldrick, 1990)'
_diffrn_ambient_temperature 120(2)
_diffrn_detector_area_resol_mean 9.091
_diffrn_measured_fraction_theta_full 0.976
_diffrn_measured_fraction_theta_max 0.976
_diffrn_measurement_device_type 'Bruker-Nonius KappaCCD'
_diffrn_measurement_method '\F & \w scans'
_diffrn_radiation_monochromator graphite
_diffrn_radiation_source 'Bruker-Nonius FR591 rotating anode'
_diffrn_radiation_type MoK\a
_diffrn_radiation_wavelength 0.71073
_diffrn_reflns_av_R_equivalents 0.0851
_diffrn_reflns_av_sigmaI/netI 0.0928
_diffrn_reflns_limit_h_max 19
_diffrn_reflns_limit_h_min -19
_diffrn_reflns_limit_k_max 11
_diffrn_reflns_limit_k_min -10
_diffrn_reflns_limit_l_max 11
_diffrn_reflns_limit_l_min -13
_diffrn_reflns_number 3927
_diffrn_reflns_theta_full 27.49
_diffrn_reflns_theta_max 27.49
_diffrn_reflns_theta_min 2.63
_exptl_absorpt_coefficient_mu 0.253
_exptl_absorpt_correction_T_max 0.9899
_exptl_absorpt_correction_T_min 0.9417
_exptl_absorpt_correction_type multi-scan
_exptl_absorpt_process_details 'SORTAV Blessing (1997)'
_exptl_crystal_colour colourless
_exptl_crystal_density_diffrn 1.154
_exptl_crystal_density_method 'not measured'
_exptl_crystal_description plate
_exptl_crystal_F_000 528
_exptl_crystal_size_max 0.24
_exptl_crystal_size_mid 0.20
_exptl_crystal_size_min 0.04
_refine_diff_density_max 0.521
_refine_diff_density_min -0.416
_refine_diff_density_rms 0.064
_refine_ls_abs_structure_details 'Flack H D (1983), Acta Cryst. A39, 876-881'
_refine_ls_abs_structure_Flack -0.14(13)
_refine_ls_extinction_coef 0.004(3)
_refine_ls_extinction_expression Fc^*^=kFc[1+0.001xFc^2^\l^3^/sin(2\q)]^-1/4^
_refine_ls_extinction_method SHELXL
_refine_ls_goodness_of_fit_ref 1.056
_refine_ls_hydrogen_treatment mixed
_refine_ls_matrix_type full
_refine_ls_number_parameters 90
_refine_ls_number_reflns 1465
_refine_ls_number_restraints 1
_refine_ls_restrained_S_all 1.055
_refine_ls_R_factor_all 0.0900
_refine_ls_R_factor_gt 0.0617
_refine_ls_shift/su_max 0.001
_refine_ls_shift/su_mean 0.000
_refine_ls_structure_factor_coef Fsqd
_refine_ls_weighting_details 'calc w=1/[\s^2^(Fo^2^)+(0.0757P)^2^+0.3771P] where P=(Fo^2^+2Fc^2^)/3'
_refine_ls_weighting_scheme calc
_refine_ls_wR_factor_gt 0.1393
_refine_ls_wR_factor_ref 0.1558
_reflns_number_gt 1092
_reflns_number_total 1465
_reflns_threshold_expression >2sigma(I)
_cod_data_source_file eCrystal-122.cif
_cod_data_source_block 01sot119
_cod_depositor_comments
;
Citation :
Hursthouse, Michael B. and Gale, Phil A. and Coles, Simon J. (2001) 
University of Southampton, Crystal Structure Report Archive. 
(doi:10.5258/ecrystals/122)

More at:
http://ecrystals.chem.soton.ac.uk/122/

The following automatic conversions were performed:

'_symmetry_cell_setting' value 'Orthorhombic' changed to
'orthorhombic' according to the built-in table from CIF Core
dictionary named 'cif_core.dic' version 2.4.1 from 2010-06-29.

Automatic conversion script
Id: cif_fix_values 3105 2015-03-04 15:46:00Z robertas 
;
_cod_original_cell_volume 1403.7(4)
_cod_original_sg_symbol_H-M Cmc2(1)
_cod_original_formula_sum 'C6 H11 Cl0.50 N1.50'
_cod_database_code 1519303

loop_
_symmetry_equiv_pos_as_xyz
'x, y, z'
'-x, -y, z+1/2'
'x, -y, z+1/2'
'-x, y, z'
'x+1/2, y+1/2, z'
'-x+1/2, -y+1/2, z+1/2'
'x+1/2, -y+1/2, z+1/2'
'-x+1/2, y+1/2, z'

loop_
_atom_site_label
_atom_site_type_symbol
_atom_site_fract_x
_atom_site_fract_y
_atom_site_fract_z
_atom_site_U_iso_or_equiv
_atom_site_adp_type
_atom_site_occupancy
_atom_site_symmetry_multiplicity
_atom_site_calc_flag
_atom_site_refinement_flags
_atom_site_disorder_assembly
_atom_site_disorder_group
H1N H 0.599(3) 1.035(5) 0.551(4) 0.051(12) Uiso 1 1 d . . .
Cl1 Cl 0.5000 0.78850(11) 0.97187(10) 0.0364(4) Uani 1 2 d S . .
C1 C 0.7577(3) 0.8251(4) 0.5461(4) 0.0439(9) Uani 1 1 d . . .
H1 H 0.8100 0.7827 0.5107 0.053 Uiso 1 1 calc R . .
C2 C 0.7095(3) 0.9388(3) 0.4946(4) 0.0402(10) Uani 1 1 d . . .
H2 H 0.7225 0.9902 0.4165 0.048 Uiso 1 1 calc R . .
N1 N 0.6405(2) 0.9657(3) 0.5737(3) 0.0406(8) Uani 1 1 d . . .
C4 C 0.6427(3) 0.8691(4) 0.6772(4) 0.0465(11) Uani 1 1 d . . .
H4 H 0.6012 0.8645 0.7463 0.056 Uiso 1 1 calc R . .
C3 C 0.7149(3) 0.7822(4) 0.6619(4) 0.0496(11) Uani 1 1 d . . .
H3 H 0.7337 0.7057 0.7190 0.060 Uiso 1 1 calc R . .
C5 C 0.0000 0.6951(5) 0.8257(7) 0.070(2) Uani 1 2 d S . .
H5A H -0.0113 0.6822 0.7329 0.105 Uiso 0.50 1 calc PR . .
H5B H -0.0464 0.6449 0.8755 0.105 Uiso 0.50 1 calc PR . .
H5C H 0.0578 0.6522 0.8475 0.105 Uiso 0.50 1 calc PR . .
C6 C -0.0776(4) 0.9277(5) 0.8013(8) 0.096(2) Uani 1 1 d . . .
H6A H -0.0752 1.0350 0.8166 0.144 Uiso 1 1 calc R . .
H6B H -0.1312 0.8868 0.8411 0.144 Uiso 1 1 calc R . .
H6C H -0.0786 0.9085 0.7078 0.144 Uiso 1 1 calc R . .
C7 C -0.0366(7) 0.8782(8) 0.9957(6) 0.051(2) Uani 0.50 1 d P . .
H7A H 0.0006 0.8237 1.0573 0.076 Uiso 1 2 calc SR . .
H7B H -0.0974 0.8401 0.9997 0.076 Uiso 0.50 1 calc PR . .
H7C H -0.0364 0.9840 1.0180 0.076 Uiso 0.50 1 calc PR . .
N2 N 0.0000 0.8576(4) 0.8579(4) 0.0472(13) Uani 1 2 d S . .

loop_
_atom_site_aniso_label
_atom_site_aniso_U_11
_atom_site_aniso_U_22
_atom_site_aniso_U_33
_atom_site_aniso_U_23
_atom_site_aniso_U_13
_atom_site_aniso_U_12
Cl1 0.0453(7) 0.0249(5) 0.0392(6) -0.0006(5) 0.000 0.000
C1 0.044(2) 0.0365(17) 0.051(2) -0.0047(18) 0.001(2) 0.0091(17)
C2 0.044(2) 0.0281(15) 0.048(3) -0.0007(15) 0.0037(19) -0.0002(14)
N1 0.047(2) 0.0266(15) 0.048(2) -0.0021(13) -0.0007(16) 0.0059(14)
C4 0.060(3) 0.042(2) 0.038(2) 0.0022(16) 0.0053(18) 0.0017(19)
C3 0.063(3) 0.042(2) 0.044(2) 0.0131(17) -0.003(2) 0.010(2)
C5 0.142(7) 0.017(2) 0.051(4) -0.002(2) 0.000 0.000
C6 0.048(3) 0.053(3) 0.186(8) -0.028(4) -0.003(4) 0.005(2)
C7 0.092(7) 0.032(3) 0.028(4) -0.003(3) 0.006(3) 0.005(3)
N2 0.091(4) 0.021(2) 0.030(2) 0.0015(17) 0.000 0.000

loop_
_atom_type_symbol
_atom_type_description
_atom_type_scat_dispersion_real
_atom_type_scat_dispersion_imag
_atom_type_scat_source
C C 0.0033 0.0016 'International Tables Vol C Tables 4.2.6.8 and 6.1.1.4'
H H 0.0000 0.0000 'International Tables Vol C Tables 4.2.6.8 and 6.1.1.4'
N N 0.0061 0.0033 'International Tables Vol C Tables 4.2.6.8 and 6.1.1.4'
Cl Cl 0.1484 0.1585 'International Tables Vol C Tables 4.2.6.8 and 6.1.1.4'

loop_
_geom_angle_atom_site_label_1
_geom_angle_atom_site_label_2
_geom_angle_atom_site_label_3
_geom_angle
_geom_angle_site_symmetry_1
_geom_angle_site_symmetry_3
C2 C1 C3 107.0(4) . .
C2 C1 H1 126.5 . .
C3 C1 H1 126.5 . .
N1 C2 C1 108.1(3) . .
N1 C2 H2 125.9 . .
C1 C2 H2 125.9 . .
C2 N1 C4 109.8(3) . .
C2 N1 H1N 120(3) . .
C4 N1 H1N 130(3) . .
C3 C4 N1 107.1(4) . .
C3 C4 H4 126.4 . .
N1 C4 H4 126.4 . .
C4 C3 C1 108.0(4) . .
C4 C3 H3 126.0 . .
C1 C3 H3 126.0 . .
N2 C5 H5A 109.5 . .
N2 C5 H5B 109.5 . .
H5A C5 H5B 109.5 . .
N2 C5 H5C 109.5 . .
H5A C5 H5C 109.5 . .
H5B C5 H5C 109.5 . .
N2 C6 H6A 109.5 . .
N2 C6 H6B 109.5 . .
H6A C6 H6B 109.5 . .
N2 C6 H6C 109.5 . .
H6A C6 H6C 109.5 . .
H6B C6 H6C 109.5 . .
N2 C7 H7A 109.5 . .
N2 C7 H7B 109.5 . .
H7A C7 H7B 109.5 . .
N2 C7 H7C 109.5 . .
H7A C7 H7C 109.5 . .
H7B C7 H7C 109.5 . .
C6 N2 C6 107.3(6) 4 .
C6 N2 C5 109.5(3) 4 .
C6 N2 C5 109.5(3) . .
C6 N2 C7 91.7(5) 4 4
C6 N2 C7 127.6(5) . 4
C5 N2 C7 108.9(5) . 4
C6 N2 C7 127.6(5) 4 .
C6 N2 C7 91.7(5) . .
C5 N2 C7 108.9(5) . .
C7 N2 C7 42.2(7) 4 .

loop_
_geom_bond_atom_site_label_1
_geom_bond_atom_site_label_2
_geom_bond_distance
_geom_bond_site_symmetry_2
C1 C2 1.364(5) .
C1 C3 1.413(6) .
C1 H1 0.9500 .
C2 N1 1.346(5) .
C2 H2 0.9500 .
N1 C4 1.378(5) .
N1 H1N 0.92(5) .
C4 C3 1.351(6) .
C4 H4 0.9500 .
C3 H3 0.9500 .
C5 N2 1.501(6) .
C5 H5A 0.9800 .
C5 H5B 0.9800 .
C5 H5C 0.9800 .
C6 N2 1.453(6) .
C6 H6A 0.9800 .
C6 H6B 0.9800 .
C6 H6C 0.9800 .
C7 N2 1.537(8) .
C7 H7A 0.9800 .
C7 H7B 0.9800 .
C7 H7C 0.9800 .
N2 C6 1.453(6) 4
N2 C7 1.537(8) 4
